data_2228538
loop_
_publ_author_name
'Fun, Hoong-Kun'
'Hemamalini, Madhukar'
Nithinchandra
'Kalluraya, Balakrishna'

_publ_section_title
;
 4-({[4-Amino-5-(4-chloroanilinomethyl)-4<i>H</i>-1,2,4-triazol-3-yl]sulfanyl}acetyl)-3-(4-methoxyphenyl)-1,2,3-oxadiazol-3-ium-5-olate
;
_journal_coeditor_code RZ2514
_journal_issue 12
_journal_name_full 'Acta Crystallographica Section E'
_journal_page_first o3178
_journal_paper_doi 10.1107/S1600536810046155
_journal_volume 66
_journal_year 2010
_chemical_formula_iupac 'C20 H18 Cl N7 O4 S'
_chemical_formula_moiety 'C20 H18 Cl N7 O4 S'
_chemical_formula_sum 'C20 H18 Cl N7 O4 S'
_chemical_formula_weight 487.92
_chemical_name_systematic
;
4-({[4-Amino-5-(4-chloroanilinomethyl)-4<i>H</i>-1,2,4-triazol-3-
yl]sulfanyl}acetyl)-3-(4-methoxyphenyl)-1,2,3-oxadiazol-3-ium-5-olate
;
_space_group_IT_number 15
_symmetry_cell_setting monoclinic
_symmetry_space_group_name_Hall '-C 2yc'
_symmetry_space_group_name_H-M 'C 1 2/c 1'
_atom_sites_solution_hydrogens geom
_atom_sites_solution_primary direct
_atom_sites_solution_secondary difmap
_audit_creation_method SHELXL-97
_cell_angle_alpha 90.00
_cell_angle_beta 96.076(3)
_cell_angle_gamma 90.00
_cell_formula_units_Z 8
_cell_length_a 20.109(3)
_cell_length_b 5.8952(8)
_cell_length_c 36.369(5)
_cell_measurement_reflns_used 2099
_cell_measurement_temperature 100.00(10)
_cell_measurement_theta_max 28.14
_cell_measurement_theta_min 3.19
_cell_volume 4287.2(10)
_computing_cell_refinement 'SAINT (Bruker, 2009)'
_computing_data_collection 'APEX2 (Bruker, 2009)'
_computing_data_reduction 'SAINT (Bruker, 2009)'
_computing_molecular_graphics 'SHELXTL (Sheldrick, 2008)'
_computing_publication_material 'SHELXTL (Sheldrick, 2008) and PLATON (Spek, 2009)'
_computing_structure_refinement 'SHELXTL (Sheldrick, 2008)'
_computing_structure_solution 'SHELXTL (Sheldrick, 2008)'
_diffrn_ambient_temperature 100.00(10)
_diffrn_measured_fraction_theta_full 0.996
_diffrn_measured_fraction_theta_max 0.996
_diffrn_measurement_device_type
;
Bruker APEXII DUO CCD area-detector
;
_diffrn_measurement_method '\f and \w'
_diffrn_radiation_monochromator graphite
_diffrn_radiation_source 'fine-focus sealed tube'
_diffrn_radiation_type MoK\a
_diffrn_radiation_wavelength 0.71073
_diffrn_reflns_av_R_equivalents 0.0374
_diffrn_reflns_av_sigmaI/netI 0.0547
_diffrn_reflns_limit_h_max 25
_diffrn_reflns_limit_h_min -25
_diffrn_reflns_limit_k_max 7
_diffrn_reflns_limit_k_min -7
_diffrn_reflns_limit_l_max 45
_diffrn_reflns_limit_l_min -34
_diffrn_reflns_number 8905
_diffrn_reflns_theta_full 26.50
_diffrn_reflns_theta_max 26.50
_diffrn_reflns_theta_min 2.04
_diffrn_standards_number 0
_exptl_absorpt_coefficient_mu 0.321
_exptl_absorpt_correction_T_max 0.9889
_exptl_absorpt_correction_T_min 0.8830
_exptl_absorpt_correction_type multi-scan
_exptl_absorpt_process_details '(SADABS; Bruker, 2009)'
_exptl_crystal_colour yellow
_exptl_crystal_density_diffrn 1.512
_exptl_crystal_density_method 'not measured'
_exptl_crystal_description plate
_exptl_crystal_F_000 2016
_exptl_crystal_size_max 0.40
_exptl_crystal_size_mid 0.13
_exptl_crystal_size_min 0.04
_refine_diff_density_max 0.333
_refine_diff_density_min -0.350
_refine_ls_extinction_method none
_refine_ls_goodness_of_fit_ref 1.075
_refine_ls_hydrogen_treatment mixed
_refine_ls_matrix_type full
_refine_ls_number_parameters 311
_refine_ls_number_reflns 4429
_refine_ls_number_restraints 0
_refine_ls_restrained_S_all 1.075
_refine_ls_R_factor_all 0.0668
_refine_ls_R_factor_gt 0.0435
_refine_ls_shift/su_max_lt 0.001
_refine_ls_shift/su_mean 0.000
_refine_ls_structure_factor_coef Fsqd
_refine_ls_weighting_details 'calc w=1/[\s^2^(Fo^2^)+(0.0630P)^2^+1.4574P] where P=(Fo^2^+2Fc^2^)/3'
_refine_ls_weighting_scheme calc
_refine_ls_wR_factor_gt 0.1078
_refine_ls_wR_factor_ref 0.1315
_reflns_number_gt 3255
_reflns_number_total 4429
_reflns_threshold_expression I>2\s(I)
_cod_data_source_file rz2514.cif
_cod_data_source_block I
_cod_original_sg_symbol_H-M 'C 2/c'
_cod_database_code 2228538
_cod_database_fobs_code 2228538

loop_
_symmetry_equiv_pos_as_xyz
'x, y, z'
'-x, y, -z+1/2'
'x+1/2, y+1/2, z'
'-x+1/2, y+1/2, -z+1/2'
'-x, -y, -z'
'x, -y, z-1/2'
'-x+1/2, -y+1/2, -z'
'x+1/2, -y+1/2, z-1/2'

loop_
_atom_site_type_symbol
_atom_site_label
_atom_site_fract_x
_atom_site_fract_y
_atom_site_fract_z
_atom_site_U_iso_or_equiv
_atom_site_adp_type
_atom_site_calc_flag
_atom_site_refinement_flags
_atom_site_occupancy
_atom_site_disorder_assembly
_atom_site_disorder_group
Cl Cl1 0.49815(4) 0.56466(15) 0.451234(19) 0.0463(2) Uani d . 1 . .
S S1 0.41984(3) 0.08369(12) 0.219978(18) 0.02935(18) Uani d . 1 . .
O O1 0.47596(10) 0.9335(3) 0.13290(6) 0.0453(6) Uani d . 1 . .
O O2 0.52595(10) 0.7437(4) 0.18278(6) 0.0484(6) Uani d . 1 . .
O O3 0.35348(8) 0.3013(3) 0.15066(5) 0.0322(4) Uani d . 1 . .
O O4 0.17845(9) 0.4831(3) 0.01486(5) 0.0349(5) Uani d . 1 . .
N N1 0.42244(13) 0.9057(4) 0.10652(7) 0.0404(6) Uani d . 1 . .
N N2 0.39537(10) 0.7121(4) 0.11473(6) 0.0280(5) Uani d . 1 . .
N N3 0.34474(11) 0.4519(4) 0.23488(6) 0.0266(5) Uani d . 1 . .
N N4 0.30066(10) 0.5097(4) 0.26070(5) 0.0251(5) Uani d . 1 . .
N N5 0.33599(9) 0.1657(3) 0.27278(5) 0.0198(4) Uani d . 1 . .
N N6 0.34284(12) -0.0438(4) 0.29125(6) 0.0254(5) Uani d . 1 . .
H H1N6 0.3216(13) -0.156(5) 0.2766(7) 0.023(7) Uiso d . 1 . .
N N7 0.26410(11) 0.5056(4) 0.33948(6) 0.0288(5) Uani d . 1 . .
H H1N7 0.2383(17) 0.621(6) 0.3370(9) 0.056(11) Uiso d . 1 . .
C C1 0.28726(14) 0.8080(5) 0.08290(7) 0.0332(6) Uani d . 1 . .
H H1A 0.2903 0.9472 0.0950 0.040 Uiso calc R 1 . .
C C2 0.23260(13) 0.7609(5) 0.05768(7) 0.0299(6) Uani d . 1 . .
H H2A 0.1986 0.8669 0.0526 0.036 Uiso calc R 1 . .
C C3 0.22975(13) 0.5494(5) 0.04003(7) 0.0282(6) Uani d . 1 . .
C C4 0.28062(13) 0.3919(4) 0.04767(6) 0.0260(6) Uani d . 1 . .
H H4A 0.2779 0.2522 0.0357 0.031 Uiso calc R 1 . .
C C5 0.33487(13) 0.4398(4) 0.07267(6) 0.0241(5) Uani d . 1 . .
H H5A 0.3691 0.3347 0.0777 0.029 Uiso calc R 1 . .
C C6 0.33718(13) 0.6490(4) 0.09012(7) 0.0262(6) Uani d . 1 . .
C C7 0.48223(14) 0.7465(5) 0.15758(8) 0.0374(7) Uani d . 1 . .
C C8 0.42757(12) 0.6031(5) 0.14469(7) 0.0290(6) Uani d . 1 . .
C C9 0.40503(12) 0.3965(5) 0.16192(7) 0.0271(6) Uani d . 1 . .
C C10 0.45183(12) 0.3144(5) 0.19467(7) 0.0335(6) Uani d . 1 . .
H H10A 0.4618 0.4406 0.2115 0.040 Uiso calc R 1 . .
H H10B 0.4935 0.2668 0.1859 0.040 Uiso calc R 1 . .
C C11 0.36414(11) 0.2442(4) 0.24269(6) 0.0237(5) Uani d . 1 . .
C C12 0.29609(11) 0.3372(4) 0.28250(6) 0.0206(5) Uani d . 1 . .
C C13 0.25244(12) 0.3233(4) 0.31341(7) 0.0260(6) Uani d . 1 . .
H H13A 0.2059 0.3259 0.3031 0.031 Uiso calc R 1 . .
H H13B 0.2606 0.1801 0.3262 0.031 Uiso calc R 1 . .
C C14 0.32161(12) 0.5235(4) 0.36322(6) 0.0214(5) Uani d . 1 . .
C C15 0.36909(12) 0.3484(4) 0.36751(6) 0.0218(5) Uani d . 1 . .
H H15A 0.3640 0.2210 0.3524 0.026 Uiso calc R 1 . .
C C16 0.42330(12) 0.3642(5) 0.39407(6) 0.0263(6) Uani d . 1 . .
H H16A 0.4544 0.2471 0.3969 0.032 Uiso calc R 1 . .
C C17 0.43145(13) 0.5526(5) 0.41640(7) 0.0285(6) Uani d . 1 . .
C C18 0.38641(14) 0.7303(5) 0.41185(7) 0.0315(6) Uani d . 1 . .
H H18A 0.3927 0.8589 0.4266 0.038 Uiso calc R 1 . .
C C19 0.33229(13) 0.7165(4) 0.38544(7) 0.0300(6) Uani d . 1 . .
H H19A 0.3024 0.8370 0.3823 0.036 Uiso calc R 1 . .
C C20 0.12571(15) 0.6392(6) 0.00442(8) 0.0426(8) Uani d . 1 . .
H H20A 0.0941 0.5708 -0.0139 0.064 Uiso calc R 1 . .
H H20B 0.1438 0.7737 -0.0056 0.064 Uiso calc R 1 . .
H H20C 0.1037 0.6783 0.0257 0.064 Uiso calc R 1 . .
H H2N6 0.3874(13) -0.066(4) 0.2955(7) 0.018(6) Uiso d . 1 . .

loop_
_atom_site_aniso_label
_atom_site_aniso_U_11
_atom_site_aniso_U_22
_atom_site_aniso_U_33
_atom_site_aniso_U_12
_atom_site_aniso_U_13
_atom_site_aniso_U_23
Cl1 0.0354(4) 0.0690(6) 0.0335(4) -0.0181(4) -0.0004(3) -0.0100(4)
S1 0.0262(3) 0.0321(4) 0.0290(3) 0.0061(3) -0.0005(3) -0.0056(3)
O1 0.0459(12) 0.0328(12) 0.0607(14) -0.0217(10) 0.0229(11) -0.0162(11)
O2 0.0299(11) 0.0598(15) 0.0570(13) -0.0188(11) 0.0115(10) -0.0279(12)
O3 0.0285(10) 0.0403(11) 0.0269(9) -0.0176(9) -0.0010(7) 0.0009(8)
O4 0.0395(11) 0.0384(11) 0.0266(9) 0.0133(9) 0.0019(8) 0.0056(9)
N1 0.0466(15) 0.0270(13) 0.0518(15) -0.0160(12) 0.0246(12) -0.0100(12)
N2 0.0323(12) 0.0208(11) 0.0340(11) -0.0107(10) 0.0181(9) -0.0083(10)
N3 0.0317(12) 0.0215(11) 0.0256(11) 0.0039(10) -0.0010(9) 0.0010(9)
N4 0.0309(11) 0.0180(10) 0.0252(10) 0.0023(9) -0.0022(9) -0.0002(9)
N5 0.0198(10) 0.0152(10) 0.0228(9) 0.0014(8) -0.0047(8) 0.0006(8)
N6 0.0299(12) 0.0157(11) 0.0287(11) 0.0060(10) -0.0061(9) 0.0027(9)
N7 0.0310(12) 0.0256(12) 0.0297(12) 0.0120(11) 0.0030(9) -0.0034(10)
C1 0.0452(16) 0.0207(13) 0.0380(14) 0.0020(13) 0.0245(13) -0.0018(12)
C2 0.0354(14) 0.0233(13) 0.0335(13) 0.0080(12) 0.0155(12) 0.0069(12)
C3 0.0364(14) 0.0297(14) 0.0203(12) 0.0029(12) 0.0119(11) 0.0058(11)
C4 0.0393(15) 0.0182(12) 0.0217(12) 0.0041(11) 0.0083(10) 0.0005(10)
C5 0.0325(13) 0.0168(12) 0.0244(12) 0.0007(11) 0.0089(10) 0.0021(10)
C6 0.0316(14) 0.0214(13) 0.0275(12) -0.0037(11) 0.0124(10) -0.0015(11)
C7 0.0308(14) 0.0361(16) 0.0482(16) -0.0155(13) 0.0181(13) -0.0211(14)
C8 0.0248(13) 0.0319(15) 0.0318(13) -0.0120(12) 0.0105(11) -0.0107(12)
C9 0.0238(13) 0.0324(15) 0.0261(12) -0.0059(12) 0.0077(10) -0.0105(11)
C10 0.0226(13) 0.0460(17) 0.0317(13) -0.0079(13) 0.0017(11) -0.0106(13)
C11 0.0225(12) 0.0251(13) 0.0218(12) 0.0035(11) -0.0055(10) -0.0030(10)
C12 0.0199(12) 0.0161(12) 0.0240(12) 0.0011(10) -0.0061(9) -0.0018(10)
C13 0.0232(12) 0.0245(13) 0.0294(13) 0.0033(11) -0.0020(10) 0.0007(11)
C14 0.0259(12) 0.0189(12) 0.0206(11) -0.0010(10) 0.0080(9) 0.0006(10)
C15 0.0250(12) 0.0194(12) 0.0217(11) -0.0010(10) 0.0055(9) -0.0023(10)
C16 0.0231(12) 0.0306(14) 0.0261(12) 0.0013(11) 0.0074(10) -0.0004(11)
C17 0.0272(13) 0.0364(16) 0.0226(12) -0.0116(12) 0.0060(10) -0.0025(11)
C18 0.0445(16) 0.0230(14) 0.0290(13) -0.0083(13) 0.0139(12) -0.0085(11)
C19 0.0414(15) 0.0210(13) 0.0299(13) 0.0047(12) 0.0141(12) -0.0015(11)
C20 0.0397(16) 0.0508(19) 0.0381(16) 0.0198(15) 0.0080(13) 0.0162(15)

loop_
_atom_type_symbol
_atom_type_description
_atom_type_scat_dispersion_real
_atom_type_scat_dispersion_imag
_atom_type_scat_source
C C 0.0033 0.0016 'International Tables Vol C Tables 4.2.6.8 and 6.1.1.4'
H H 0.0000 0.0000 'International Tables Vol C Tables 4.2.6.8 and 6.1.1.4'
N N 0.0061 0.0033 'International Tables Vol C Tables 4.2.6.8 and 6.1.1.4'
O O 0.0106 0.0060 'International Tables Vol C Tables 4.2.6.8 and 6.1.1.4'
S S 0.1246 0.1234 'International Tables Vol C Tables 4.2.6.8 and 6.1.1.4'
Cl Cl 0.1484 0.1585 'International Tables Vol C Tables 4.2.6.8 and 6.1.1.4'

loop_
_geom_angle_atom_site_label_1
_geom_angle_atom_site_label_2
_geom_angle_atom_site_label_3
_geom_angle_site_symmetry_1
_geom_angle_site_symmetry_3
_geom_angle
_geom_angle_publ_flag
C11 S1 C10 . . 96.59(13) ?
N1 O1 C7 . . 111.1(2) ?
C3 O4 C20 . . 118.9(2) ?
N2 N1 O1 . . 105.0(2) ?
N1 N2 C8 . . 114.6(2) ?
N1 N2 C6 . . 114.3(2) ?
C8 N2 C6 . . 131.0(2) ?
C11 N3 N4 . . 106.1(2) ?
C12 N4 N3 . . 108.1(2) ?
C12 N5 C11 . . 105.2(2) ?
C12 N5 N6 . . 124.0(2) ?
C11 N5 N6 . . 130.8(2) ?
N5 N6 H1N6 . . 109.7(16) ?
N5 N6 H2N6 . . 104.7(16) ?
H1N6 N6 H2N6 . . 113(2) ?
C14 N7 C13 . . 122.7(2) ?
C14 N7 H1N7 . . 118(2) ?
C13 N7 H1N7 . . 118(2) ?
C6 C1 C2 . . 120.1(2) ?
C6 C1 H1A . . 120.0 ?
C2 C1 H1A . . 120.0 ?
C1 C2 C3 . . 118.3(2) ?
C1 C2 H2A . . 120.9 ?
C3 C2 H2A . . 120.9 ?
O4 C3 C4 . . 115.6(2) ?
O4 C3 C2 . . 123.7(2) ?
C4 C3 C2 . . 120.7(2) ?
C5 C4 C3 . . 120.8(2) ?
C5 C4 H4A . . 119.6 ?
C3 C4 H4A . . 119.6 ?
C4 C5 C6 . . 118.2(2) ?
C4 C5 H5A . . 120.9 ?
C6 C5 H5A . . 120.9 ?
C1 C6 C5 . . 122.0(2) ?
C1 C6 N2 . . 117.9(2) ?
C5 C6 N2 . . 119.9(2) ?
O2 C7 O1 . . 120.2(3) ?
O2 C7 C8 . . 136.0(3) ?
O1 C7 C8 . . 103.8(2) ?
N2 C8 C7 . . 105.5(2) ?
N2 C8 C9 . . 126.2(2) ?
C7 C8 C9 . . 128.0(3) ?
O3 C9 C8 . . 122.3(2) ?
O3 C9 C10 . . 123.7(2) ?
C8 C9 C10 . . 114.0(2) ?
C9 C10 S1 . . 114.66(18) ?
C9 C10 H10A . . 108.6 ?
S1 C10 H10A . . 108.6 ?
C9 C10 H10B . . 108.6 ?
S1 C10 H10B . . 108.6 ?
H10A C10 H10B . . 107.6 ?
N3 C11 N5 . . 110.6(2) ?
N3 C11 S1 . . 126.8(2) ?
N5 C11 S1 . . 122.58(19) ?
N4 C12 N5 . . 110.0(2) ?
N4 C12 C13 . . 125.8(2) ?
N5 C12 C13 . . 124.2(2) ?
N7 C13 C12 . . 112.7(2) ?
N7 C13 H13A . . 109.0 ?
C12 C13 H13A . . 109.0 ?
N7 C13 H13B . . 109.0 ?
C12 C13 H13B . . 109.0 ?
H13A C13 H13B . . 107.8 ?
N7 C14 C19 . . 119.6(2) ?
N7 C14 C15 . . 122.1(2) ?
C19 C14 C15 . . 118.2(2) ?
C16 C15 C14 . . 120.3(2) ?
C16 C15 H15A . . 119.8 ?
C14 C15 H15A . . 119.8 ?
C17 C16 C15 . . 120.2(2) ?
C17 C16 H16A . . 119.9 ?
C15 C16 H16A . . 119.9 ?
C16 C17 C18 . . 120.4(2) ?
C16 C17 Cl1 . . 119.7(2) ?
C18 C17 Cl1 . . 119.9(2) ?
C19 C18 C17 . . 119.9(2) ?
C19 C18 H18A . . 120.1 ?
C17 C18 H18A . . 120.1 ?
C18 C19 C14 . . 120.9(2) ?
C18 C19 H19A . . 119.6 ?
C14 C19 H19A . . 119.6 ?
O4 C20 H20A . . 109.5 ?
O4 C20 H20B . . 109.5 ?
H20A C20 H20B . . 109.5 ?
O4 C20 H20C . . 109.5 ?
H20A C20 H20C . . 109.5 ?
H20B C20 H20C . . 109.5 ?

loop_
_geom_bond_atom_site_label_1
_geom_bond_atom_site_label_2
_geom_bond_site_symmetry_2
_geom_bond_distance
_geom_bond_publ_flag
Cl1 C17 . 1.746(3) ?
S1 C11 . 1.740(2) ?
S1 C10 . 1.799(3) ?
O1 N1 . 1.373(3) ?
O1 C7 . 1.418(4) ?
O2 C7 . 1.201(3) ?
O3 C9 . 1.211(3) ?
O4 C3 . 1.362(3) ?
O4 C20 . 1.425(3) ?
N1 N2 . 1.312(3) ?
N2 C8 . 1.368(3) ?
N2 C6 . 1.445(3) ?
N3 C11 . 1.307(3) ?
N3 N4 . 1.400(3) ?
N4 C12 . 1.298(3) ?
N5 C12 . 1.361(3) ?
N5 C11 . 1.365(3) ?
N5 N6 . 1.406(3) ?
N6 H1N6 . 0.92(3) ?
N6 H2N6 . 0.90(3) ?
N7 C14 . 1.372(3) ?
N7 C13 . 1.436(3) ?
N7 H1N7 . 0.86(4) ?
C1 C6 . 1.378(4) ?
C1 C2 . 1.383(4) ?
C1 H1A . 0.9300 ?
C2 C3 . 1.401(4) ?
C2 H2A . 0.9300 ?
C3 C4 . 1.388(4) ?
C4 C5 . 1.374(4) ?
C4 H4A . 0.9300 ?
C5 C6 . 1.385(3) ?
C5 H5A . 0.9300 ?
C7 C8 . 1.426(4) ?
C8 C9 . 1.463(4) ?
C9 C10 . 1.517(4) ?
C10 H10A . 0.9700 ?
C10 H10B . 0.9700 ?
C12 C13 . 1.500(3) ?
C13 H13A . 0.9700 ?
C13 H13B . 0.9700 ?
C14 C19 . 1.398(3) ?
C14 C15 . 1.404(3) ?
C15 C16 . 1.381(3) ?
C15 H15A . 0.9300 ?
C16 C17 . 1.375(4) ?
C16 H16A . 0.9300 ?
C17 C18 . 1.383(4) ?
C18 C19 . 1.376(4) ?
C18 H18A . 0.9300 ?
C19 H19A . 0.9300 ?
C20 H20A . 0.9600 ?
C20 H20B . 0.9600 ?
C20 H20C . 0.9600 ?

loop_
_geom_hbond_atom_site_label_D
_geom_hbond_atom_site_label_H
_geom_hbond_atom_site_label_A
_geom_hbond_site_symmetry_A
_geom_hbond_distance_DH
_geom_hbond_distance_HA
_geom_hbond_distance_DA
_geom_hbond_angle_DHA
_geom_hbond_publ_flag
N6 H1N6 N4 1_545 0.93(3) 2.08(3) 2.947(3) 155(2) yes
N7 H1N7 O3 4 0.86(3) 2.22(3) 2.990(3) 150(3) yes
N6 H2N6 O2 2_645 0.90(3) 2.15(3) 2.983(3) 153(2) yes
C4 H4A O4 7_555 0.93 2.53 3.337(3) 145 yes

loop_
_geom_torsion_atom_site_label_1
_geom_torsion_atom_site_label_2
_geom_torsion_atom_site_label_3
_geom_torsion_atom_site_label_4
_geom_torsion_site_symmetry_1
_geom_torsion_site_symmetry_2
_geom_torsion_site_symmetry_3
_geom_torsion_site_symmetry_4
_geom_torsion
_geom_torsion_publ_flag
C7 O1 N1 N2 . . . . 1.3(3) ?
O1 N1 N2 C8 . . . . -1.1(3) ?
O1 N1 N2 C6 . . . . 179.88(19) ?
C11 N3 N4 C12 . . . . 0.3(3) ?
C6 C1 C2 C3 . . . . 0.0(4) ?
C20 O4 C3 C4 . . . . -177.4(2) ?
C20 O4 C3 C2 . . . . 2.8(3) ?
C1 C2 C3 O4 . . . . 179.7(2) ?
C1 C2 C3 C4 . . . . -0.1(4) ?
O4 C3 C4 C5 . . . . -179.9(2) ?
C2 C3 C4 C5 . . . . 0.0(4) ?
C3 C4 C5 C6 . . . . 0.3(4) ?
C2 C1 C6 C5 . . . . 0.2(4) ?
C2 C1 C6 N2 . . . . 175.8(2) ?
C4 C5 C6 C1 . . . . -0.4(4) ?
C4 C5 C6 N2 . . . . -175.9(2) ?
N1 N2 C6 C1 . . . . -50.1(3) ?
C8 N2 C6 C1 . . . . 131.1(3) ?
N1 N2 C6 C5 . . . . 125.5(2) ?
C8 N2 C6 C5 . . . . -53.3(3) ?
N1 O1 C7 O2 . . . . -179.0(2) ?
N1 O1 C7 C8 . . . . -1.0(3) ?
N1 N2 C8 C7 . . . . 0.5(3) ?
C6 N2 C8 C7 . . . . 179.3(2) ?
N1 N2 C8 C9 . . . . 174.0(2) ?
C6 N2 C8 C9 . . . . -7.1(4) ?
O2 C7 C8 N2 . . . . 177.8(3) ?
O1 C7 C8 N2 . . . . 0.3(3) ?
O2 C7 C8 C9 . . . . 4.4(5) ?
O1 C7 C8 C9 . . . . -173.1(2) ?
N2 C8 C9 O3 . . . . -0.4(4) ?
C7 C8 C9 O3 . . . . 171.7(3) ?
N2 C8 C9 C10 . . . . 179.5(2) ?
C7 C8 C9 C10 . . . . -8.4(4) ?
O3 C9 C10 S1 . . . . -8.0(3) ?
C8 C9 C10 S1 . . . . 172.08(18) ?
C11 S1 C10 C9 . . . . -75.5(2) ?
N4 N3 C11 N5 . . . . -1.3(3) ?
N4 N3 C11 S1 . . . . -179.44(17) ?
C12 N5 C11 N3 . . . . 1.7(3) ?
N6 N5 C11 N3 . . . . -179.1(2) ?
C12 N5 C11 S1 . . . . 179.98(16) ?
N6 N5 C11 S1 . . . . -0.9(3) ?
C10 S1 C11 N3 . . . . 13.6(2) ?
C10 S1 C11 N5 . . . . -164.31(19) ?
N3 N4 C12 N5 . . . . 0.8(3) ?
N3 N4 C12 C13 . . . . -177.9(2) ?
C11 N5 C12 N4 . . . . -1.5(3) ?
N6 N5 C12 N4 . . . . 179.3(2) ?
C11 N5 C12 C13 . . . . 177.2(2) ?
N6 N5 C12 C13 . . . . -2.0(3) ?
C14 N7 C13 C12 . . . . -70.2(3) ?
N4 C12 C13 N7 . . . . -55.2(3) ?
N5 C12 C13 N7 . . . . 126.3(2) ?
C13 N7 C14 C19 . . . . 174.1(2) ?
C13 N7 C14 C15 . . . . -9.4(4) ?
N7 C14 C15 C16 . . . . -174.1(2) ?
C19 C14 C15 C16 . . . . 2.5(3) ?
C14 C15 C16 C17 . . . . -0.4(4) ?
C15 C16 C17 C18 . . . . -1.6(4) ?
C15 C16 C17 Cl1 . . . . 177.12(18) ?
C16 C17 C18 C19 . . . . 1.5(4) ?
Cl1 C17 C18 C19 . . . . -177.23(19) ?
C17 C18 C19 C14 . . . . 0.6(4) ?
N7 C14 C19 C18 . . . . 174.1(2) ?
C15 C14 C19 C18 . . . . -2.6(3) ?
